data_1566366
loop_
_publ_author_name
'Rohde, Gregory T.'
'Xue, Genqiang'
'Que, Jr, Lawrence'

_publ_section_title
;
 Explorations of the nonheme high-valent iron-oxo landscape: crystal
 structure of a synthetic complex with an [FeIV2(\m-O)<sub>2</sub>]
 diamond core relevant to the chemistry of sMMOH.
;
_journal_issue 0
_journal_name_full 'Faraday discussions'
_journal_page_first 109
_journal_page_last 128
_journal_paper_doi 10.1039/d1fd00066g
_journal_volume 234
_journal_year 2022
_chemical_formula_moiety 'C54 H74 Fe2 N8 O8, 4(Cl O4), 4(C2 H3 N), 0.895(H2 O)'
_chemical_formula_sum 'C62 H87.79 Cl4 Fe2 N12 O24.9'
_chemical_formula_weight 1653.05
_space_group_crystal_system triclinic
_space_group_IT_number 2
_space_group_name_Hall '-P 1'
_space_group_name_H-M_alt 'P -1'
_atom_sites_solution_hydrogens mixed
_audit_creation_method SHELXL-2014/7
_audit_update_record
;
2021-09-24 deposited with the CCDC.	2021-10-29 downloaded from the CCDC.
;
_cell_angle_alpha 75.1520(10)
_cell_angle_beta 84.9130(10)
_cell_angle_gamma 87.7530(10)
_cell_formula_units_Z 2
_cell_length_a 11.6840(13)
_cell_length_b 13.3450(15)
_cell_length_c 25.013(3)
_cell_measurement_reflns_used 9358
_cell_measurement_temperature 173(2)
_cell_measurement_theta_max 27.15
_cell_measurement_theta_min 2.29
_cell_volume 3754.5(7)
_computing_cell_refinement 'Bruker SMART'
_computing_data_collection 'Bruker SMART'
_computing_data_reduction 'Bruker SAINT'
_computing_molecular_graphics
;
Mercury 3.3 (Build RC5)
POV-Ray for Windows- version 3.7.0.msvc10.win64
;
_computing_structure_refinement 'SHELXL-2014/7 (Sheldrick, 2014)'
_computing_structure_solution 'SHELXS-97 (Sheldrick, 1990)'
_diffrn_ambient_temperature 173(2)
_diffrn_measured_fraction_theta_full 0.992
_diffrn_measured_fraction_theta_max 0.969
_diffrn_measurement_device_type 'CCD area detector'
_diffrn_measurement_method 'phi and omega scans'
_diffrn_radiation_monochromator graphite
_diffrn_radiation_source 'normal-focus sealed tube'
_diffrn_radiation_type MoK\a
_diffrn_radiation_wavelength 0.71073
_diffrn_reflns_av_R_equivalents 0.0402
_diffrn_reflns_av_unetI/netI 0.0732
_diffrn_reflns_Laue_measured_fraction_full 0.992
_diffrn_reflns_Laue_measured_fraction_max 0.969
_diffrn_reflns_limit_h_max 15
_diffrn_reflns_limit_h_min -15
_diffrn_reflns_limit_k_max 17
_diffrn_reflns_limit_k_min -17
_diffrn_reflns_limit_l_max 32
_diffrn_reflns_limit_l_min -32
_diffrn_reflns_number 33117
_diffrn_reflns_point_group_measured_fraction_full 0.992
_diffrn_reflns_point_group_measured_fraction_max 0.969
_diffrn_reflns_theta_full 25.242
_diffrn_reflns_theta_max 27.505
_diffrn_reflns_theta_min 1.971
_exptl_absorpt_coefficient_mu 0.613
_exptl_absorpt_correction_T_max 0.932
_exptl_absorpt_correction_T_min 0.842
_exptl_absorpt_correction_type multi-scan
_exptl_absorpt_process_details 'SADABS, R. Blessing, 1995'
_exptl_crystal_colour orange
_exptl_crystal_density_diffrn 1.462
_exptl_crystal_description block
_exptl_crystal_F_000 1726
_exptl_crystal_size_max 0.35
_exptl_crystal_size_mid 0.24
_exptl_crystal_size_min 0.12
_refine_diff_density_max 0.678
_refine_diff_density_min -0.500
_refine_diff_density_rms 0.074
_refine_ls_extinction_method none
_refine_ls_goodness_of_fit_ref 1.023
_refine_ls_hydrogen_treatment mixed
_refine_ls_matrix_type full
_refine_ls_number_parameters 1090
_refine_ls_number_reflns 16744
_refine_ls_number_restraints 98
_refine_ls_restrained_S_all 1.023
_refine_ls_R_factor_all 0.1018
_refine_ls_R_factor_gt 0.0575
_refine_ls_shift/su_max 0.002
_refine_ls_shift/su_mean 0.000
_refine_ls_structure_factor_coef Fsqd
_refine_ls_weighting_details 'w=1/[\s^2^(Fo^2^)+(0.0707P)^2^+1.7414P] where P=(Fo^2^+2Fc^2^)/3'
_refine_ls_weighting_scheme calc
_refine_ls_wR_factor_gt 0.1354
_refine_ls_wR_factor_ref 0.1580
_reflns_Friedel_coverage 0.000
_reflns_number_gt 10659
_reflns_number_total 16744
_reflns_threshold_expression 'I > 2\s(I)'
_cod_data_source_file d1fd00066g2.cif
_cod_data_source_block 11133_0m
_cod_depositor_comments 'Adding full bibliography for 1566366--1566368.cif.'
_cod_original_formula_sum 'C62 H87.79 Cl4 Fe2 N12 O24.90'
_cod_database_code 1566366
_shelx_shelxl_version_number 2014/7
_shelx_space_group_comment
;
The symmetry employed for this shelxl refinement is uniquely defined
by the following loop, which should always be used as a source of
symmetry information in preference to the above space-group names.
They are only intended as comments.
;

loop_
_space_group_symop_operation_xyz
'x, y, z'
'-x, -y, -z'

loop_
_atom_site_label
_atom_site_type_symbol
_atom_site_fract_x
_atom_site_fract_y
_atom_site_fract_z
_atom_site_U_iso_or_equiv
_atom_site_adp_type
_atom_site_occupancy
_atom_site_site_symmetry_order
_atom_site_calc_flag
_atom_site_refinement_flags_posn
_atom_site_refinement_flags_adp
_atom_site_refinement_flags_occupancy
_atom_site_disorder_assembly
_atom_site_disorder_group
Cl4 Cl 0.2104(2) 0.1773(2) 0.52415(13) 0.0391(5) Uani 0.787(8) 1 d D . P A 1
O17 O 0.2359(6) 0.2769(3) 0.5309(3) 0.0489(8) Uani 0.787(8) 1 d D . P A 1
O18 O 0.1519(5) 0.1908(3) 0.47566(14) 0.0760(15) Uani 0.787(8) 1 d D . P A 1
O19 O 0.3135(3) 0.1211(3) 0.5195(3) 0.101(3) Uani 0.787(8) 1 d D . P A 1
O20 O 0.1393(5) 0.1249(6) 0.57072(16) 0.0940(19) Uani 0.787(8) 1 d D . P A 1
Cl4' Cl 0.2199(9) 0.1796(9) 0.5347(5) 0.0391(5) Uani 0.213(8) 1 d D . P A 2
O17' O 0.238(2) 0.2837(11) 0.5354(11) 0.0489(8) Uani 0.213(8) 1 d D . P A 2
O18' O 0.2183(17) 0.1734(14) 0.4792(5) 0.0760(15) Uani 0.213(8) 1 d D . P A 2
O19' O 0.3096(13) 0.1160(12) 0.5600(8) 0.101(3) Uani 0.213(8) 1 d D . P A 2
O20' O 0.1135(12) 0.146(2) 0.5642(8) 0.0940(19) Uani 0.213(8) 1 d D . P A 2
Cl2 Cl 0.1010(5) 0.1985(5) 0.0629(2) 0.0512(6) Uani 0.463(3) 1 d D . P B 1
O9 O 0.2151(5) 0.2302(10) 0.0449(4) 0.114(3) Uani 0.463(3) 1 d D . P B 1
O10 O 0.0289(7) 0.2381(7) 0.0196(3) 0.118(3) Uani 0.463(3) 1 d D . P B 1
O11 O 0.0974(10) 0.0889(5) 0.0781(4) 0.121(3) Uani 0.463(3) 1 d D . P B 1
O12 O 0.0628(7) 0.2365(7) 0.1094(3) 0.099(3) Uani 0.463(3) 1 d D . P B 1
Cl2' Cl 0.1040(6) 0.2171(6) 0.0580(3) 0.0512(6) Uani 0.336(3) 1 d D . P C 2
O9' O 0.2251(6) 0.2198(13) 0.0566(6) 0.114(3) Uani 0.336(3) 1 d D . P C 2
O10' O 0.0720(10) 0.2016(10) 0.0075(4) 0.118(3) Uani 0.336(3) 1 d D . P C 2
O11' O 0.0625(13) 0.1350(8) 0.1026(4) 0.121(3) Uani 0.336(3) 1 d D . P C 2
O12' O 0.0563(10) 0.3121(7) 0.0654(5) 0.099(3) Uani 0.336(3) 1 d D . P C 2
Cl2" Cl 0.1137(10) 0.2082(9) 0.0592(4) 0.0512(6) Uani 0.201(3) 1 d D . P D 3
O9" O 0.1531(13) 0.2034(14) 0.1117(4) 0.114(3) Uani 0.201(3) 1 d D . P D 3
O10" O 0.0223(14) 0.2814(14) 0.0492(8) 0.118(3) Uani 0.201(3) 1 d D . P D 3
O11" O 0.075(2) 0.1095(11) 0.0586(8) 0.121(3) Uani 0.201(3) 1 d D . P D 3
O12" O 0.2046(14) 0.2385(18) 0.0176(5) 0.099(3) Uani 0.201(3) 1 d D . P D 3
Cl1 Cl 0.25102(10) 0.50764(9) 0.21382(5) 0.0499(4) Uani 0.896(3) 1 d D . P E 1
O5 O 0.2968(3) 0.5711(2) 0.16286(10) 0.0731(11) Uani 0.896(3) 1 d D . P E 1
O6 O 0.2373(4) 0.40585(18) 0.20859(13) 0.123(2) Uani 0.896(3) 1 d D . P E 1
O7 O 0.1432(2) 0.5482(3) 0.22948(17) 0.143(2) Uani 0.896(3) 1 d D . P E 1
O8 O 0.3264(3) 0.5048(3) 0.25554(11) 0.0772(12) Uani 0.896(3) 1 d D . P E 1
O21 O 0.2254(2) 0.4121(2) 0.09831(11) 0.0420(8) Uani 0.896(3) 1 d . . P E 1
H2O H 0.2149 0.4155 0.1319 0.050 Uiso 0.896(3) 1 d R U P E 1
H3O H 0.1919 0.3624 0.0910 0.050 Uiso 0.896(3) 1 d R U P E 1
Cl1' Cl 0.2583(10) 0.4823(10) 0.1722(5) 0.085(5) Uani 0.104(3) 1 d D . P E 2
O7' O 0.1514(13) 0.470(3) 0.2042(11) 0.143(2) Uani 0.104(3) 1 d D . P E 2
O8' O 0.3439(17) 0.4238(18) 0.2037(9) 0.0772(12) Uani 0.104(3) 1 d D . P E 2
O6' O 0.250(3) 0.4474(19) 0.1238(7) 0.123(2) Uani 0.104(3) 1 d D . P E 2
O5' O 0.288(3) 0.5883(10) 0.1568(11) 0.0731(11) Uani 0.104(3) 1 d D . P E 2
Cl3 Cl 0.6223(3) 0.5693(3) 0.36004(13) 0.0600(4) Uani 0.793(12) 1 d D . P F 1
O13 O 0.5672(6) 0.6673(4) 0.3522(3) 0.1076(16) Uani 0.793(12) 1 d D . P F 1
O14 O 0.6721(7) 0.5431(5) 0.4115(2) 0.104(2) Uani 0.793(12) 1 d D . P F 1
O15 O 0.5405(4) 0.4937(5) 0.3598(3) 0.114(2) Uani 0.793(12) 1 d D . P F 1
O16 O 0.7092(5) 0.5710(5) 0.3168(2) 0.106(2) Uani 0.793(12) 1 d D . P F 1
Cl3' Cl 0.6149(11) 0.5737(13) 0.3621(5) 0.0600(4) Uani 0.207(12) 1 d D . P F 2
O13' O 0.551(2) 0.6680(16) 0.3496(13) 0.1076(16) Uani 0.207(12) 1 d D . P F 2
O14' O 0.607(2) 0.531(2) 0.4202(5) 0.104(2) Uani 0.207(12) 1 d D . P F 2
O15' O 0.5699(19) 0.503(2) 0.3361(9) 0.114(2) Uani 0.207(12) 1 d D . P F 2
O16' O 0.7315(13) 0.5921(19) 0.3427(10) 0.106(2) Uani 0.207(12) 1 d D . P F 2
Fe1 Fe 0.07449(4) 0.55109(4) 0.44810(2) 0.02327(12) Uani 1 1 d . . . . .
O1 O -0.07899(19) 0.56174(19) 0.48232(9) 0.0256(5) Uani 1 1 d . . . . .
O2 O 0.3619(3) 0.8488(3) 0.53614(19) 0.0794(11) Uani 1 1 d . . . . .
O3 O 0.0629(3) 0.8723(2) 0.22067(11) 0.0561(8) Uani 1 1 d . . . . .
O4 O 0.0542(2) 0.2313(2) 0.30776(11) 0.0504(7) Uani 1 1 d . . . . .
N1 N 0.2477(2) 0.5385(2) 0.41355(11) 0.0248(6) Uani 1 1 d . . . . .
N2 N 0.1652(2) 0.6560(2) 0.47854(11) 0.0273(6) Uani 1 1 d . . . . .
N3 N 0.0622(2) 0.6626(2) 0.37334(10) 0.0268(6) Uani 1 1 d . . . . .
N4 N 0.0596(2) 0.4466(2) 0.39909(10) 0.0265(6) Uani 1 1 d . . . . .
C1 C 0.3241(3) 0.5503(3) 0.45622(14) 0.0293(7) Uani 1 1 d . . . . .
H1A H 0.4040 0.5624 0.4395 0.035 Uiso 1 1 calc R U . . .
H1B H 0.3234 0.4865 0.4870 0.035 Uiso 1 1 calc R U . . .
C2 C 0.2800(3) 0.6412(3) 0.47777(14) 0.0310(8) Uani 1 1 d . . . . .
C3 C 0.3512(3) 0.7031(3) 0.49680(17) 0.0448(10) Uani 1 1 d . . . . .
C4 C 0.2983(4) 0.7836(3) 0.51664(19) 0.0503(11) Uani 1 1 d . . . . .
C5 C 0.1798(3) 0.8009(3) 0.51739(16) 0.0423(9) Uani 1 1 d . . . . .
C6 C 0.1169(3) 0.7343(3) 0.49804(14) 0.0346(8) Uani 1 1 d . . . . .
H6A H 0.0359 0.7441 0.4985 0.042 Uiso 1 1 calc R U . . .
C7 C 0.4797(4) 0.6843(4) 0.4957(3) 0.0782(17) Uani 1 1 d . . . . .
H7A H 0.5160 0.7402 0.5066 0.117 Uiso 1 1 calc R U . . .
H7B H 0.5100 0.6825 0.4581 0.117 Uiso 1 1 calc R U . . .
H7C H 0.4963 0.6178 0.5217 0.117 Uiso 1 1 calc R U . . .
C8 C 0.4145(9) 0.9228(10) 0.5011(6) 0.107(5) Uani 0.547(10) 1 d . . P G 1
H8A H 0.3605 0.9805 0.4888 0.160 Uiso 0.547(10) 1 calc R U P G 1
H8B H 0.4468 0.8985 0.4691 0.160 Uiso 0.547(10) 1 calc R U P G 1
H8C H 0.4767 0.9463 0.5186 0.160 Uiso 0.547(10) 1 calc R U P G 1
C8C C 0.4346(10) 0.8176(11) 0.5741(5) 0.082(5) Uani 0.453(10) 1 d . . P G 2
H8CA H 0.5116 0.8420 0.5587 0.123 Uiso 0.453(10) 1 calc R U P G 2
H8CB H 0.4357 0.7417 0.5860 0.123 Uiso 0.453(10) 1 calc R U P G 2
H8CC H 0.4110 0.8458 0.6060 0.123 Uiso 0.453(10) 1 calc R U P G 2
C9 C 0.1215(4) 0.8874(3) 0.5391(2) 0.0599(12) Uani 1 1 d . . . . .
H9A H 0.1364 0.8778 0.5781 0.090 Uiso 1 1 calc R U . . .
H9B H 0.0385 0.8863 0.5362 0.090 Uiso 1 1 calc R U . . .
H9C H 0.1518 0.9542 0.5172 0.090 Uiso 1 1 calc R U . . .
C10 C 0.2676(3) 0.6242(3) 0.36188(13) 0.0319(8) Uani 1 1 d . . . . .
H10A H 0.3061 0.5947 0.3323 0.038 Uiso 1 1 calc R U . . .
H10B H 0.3207 0.6744 0.3692 0.038 Uiso 1 1 calc R U . . .
C11 C 0.1596(3) 0.6825(3) 0.34060(13) 0.0280(7) Uani 1 1 d . . . . .
C12 C 0.1653(3) 0.7529(3) 0.28882(14) 0.0355(8) Uani 1 1 d . . . . .
C13 C 0.0620(3) 0.8027(3) 0.27200(15) 0.0393(9) Uani 1 1 d . . . . .
C14 C -0.0408(3) 0.7794(3) 0.30430(15) 0.0374(8) Uani 1 1 d . . . . .
C15 C -0.0361(3) 0.7102(3) 0.35452(14) 0.0342(8) Uani 1 1 d . . . . .
H15A H -0.1054 0.6943 0.3776 0.041 Uiso 1 1 calc R U . . .
C16 C 0.2763(3) 0.7762(3) 0.25399(16) 0.0507(11) Uani 1 1 d . . . . .
H16A H 0.2634 0.8297 0.2200 0.076 Uiso 1 1 calc R U . . .
H16B H 0.3069 0.7131 0.2444 0.076 Uiso 1 1 calc R U . . .
H16C H 0.3315 0.8010 0.2748 0.076 Uiso 1 1 calc R U . . .
C17 C 0.0670(5) 0.9782(4) 0.2233(2) 0.0737(15) Uani 1 1 d . . . . .
H17A H 0.0660 1.0240 0.1858 0.111 Uiso 1 1 calc R U . . .
H17B H 0.1376 0.9889 0.2394 0.111 Uiso 1 1 calc R U . . .
H17C H 0.0002 0.9941 0.2465 0.111 Uiso 1 1 calc R U . . .
C18 C -0.1542(4) 0.8280(3) 0.28540(17) 0.0524(11) Uani 1 1 d . . . . .
H18A H -0.2174 0.7855 0.3068 0.079 Uiso 1 1 calc R U . . .
H18B H -0.1574 0.8320 0.2459 0.079 Uiso 1 1 calc R U . . .
H18C H -0.1614 0.8979 0.2912 0.079 Uiso 1 1 calc R U . . .
C19 C 0.2650(3) 0.4341(3) 0.40238(14) 0.0312(8) Uani 1 1 d . . . . .
H19A H 0.2857 0.3831 0.4366 0.037 Uiso 1 1 calc R U . . .
H19B H 0.3291 0.4365 0.3734 0.037 Uiso 1 1 calc R U . . .
C20 C 0.1574(3) 0.4007(3) 0.38333(13) 0.0273(7) Uani 1 1 d . . . . .
C21 C 0.1574(3) 0.3271(3) 0.35357(14) 0.0322(8) Uani 1 1 d . . . . .
C22 C 0.0519(3) 0.3061(3) 0.33664(14) 0.0353(8) Uani 1 1 d . . . . .
C23 C -0.0496(3) 0.3534(3) 0.35167(14) 0.0345(8) Uani 1 1 d . . . . .
C24 C -0.0404(3) 0.4226(3) 0.38344(13) 0.0305(8) Uani 1 1 d . . . . .
H24A H -0.1087 0.4552 0.3949 0.037 Uiso 1 1 calc R U . . .
C25 C 0.2656(3) 0.2701(3) 0.34073(16) 0.0429(9) Uani 1 1 d . . . . .
H25A H 0.3225 0.3199 0.3193 0.064 Uiso 1 1 calc R U . . .
H25B H 0.2485 0.2216 0.3191 0.064 Uiso 1 1 calc R U . . .
H25C H 0.2964 0.2315 0.3755 0.064 Uiso 1 1 calc R U . . .
C26 C 0.0078(4) 0.2562(4) 0.25503(17) 0.0614(13) Uani 1 1 d . . . . .
H26A H 0.0588 0.2285 0.2288 0.092 Uiso 1 1 calc R U . . .
H26B H 0.0009 0.3317 0.2413 0.092 Uiso 1 1 calc R U . . .
H26C H -0.0683 0.2255 0.2588 0.092 Uiso 1 1 calc R U . . .
C27 C -0.1669(3) 0.3296(3) 0.33814(17) 0.0485(10) Uani 1 1 d . . . . .
H27A H -0.2255 0.3516 0.3635 0.073 Uiso 1 1 calc R U . . .
H27B H -0.1724 0.2549 0.3423 0.073 Uiso 1 1 calc R U . . .
H27C H -0.1790 0.3670 0.2998 0.073 Uiso 1 1 calc R U . . .
Fe1' Fe 0.57170(4) 0.41680(4) 0.03523(2) 0.02543(12) Uani 1 1 d . . . . .
O1' O 0.41551(19) 0.46654(18) 0.03337(9) 0.0265(5) Uani 1 1 d . . . . .
O2' O 0.8117(2) 0.6686(2) 0.16985(11) 0.0457(7) Uani 1 1 d . . . . .
O3' O 0.5639(3) 0.0242(2) 0.23238(11) 0.0525(7) Uani 1 1 d . . . . .
O4' O 0.5963(2) 0.1039(2) -0.11194(10) 0.0463(7) Uani 1 1 d . . . . .
N1' N 0.7493(2) 0.3677(2) 0.03171(10) 0.0267(6) Uani 1 1 d . . . . .
N2' N 0.6458(2) 0.5008(2) 0.08389(11) 0.0278(6) Uani 1 1 d . . . . .
N3' N 0.5599(2) 0.2885(2) 0.10399(11) 0.0281(6) Uani 1 1 d . . . . .
N4' N 0.5735(2) 0.3058(2) -0.01193(11) 0.0293(6) Uani 1 1 d . . . . .
C1' C 0.8191(3) 0.4575(3) 0.03396(14) 0.0295(7) Uani 1 1 d . . . . .
H1'A H 0.8266 0.5072 -0.0031 0.035 Uiso 1 1 calc R U . . .
H1'B H 0.8970 0.4331 0.0444 0.035 Uiso 1 1 calc R U . . .
C2' C 0.7612(3) 0.5107(3) 0.07615(13) 0.0272(7) Uani 1 1 d . . . . .
C3' C 0.8217(3) 0.5652(3) 0.10385(14) 0.0310(8) Uani 1 1 d . . . . .
C4' C 0.7584(3) 0.6112(3) 0.14212(14) 0.0319(8) Uani 1 1 d . . . . .
C5' C 0.6395(3) 0.6015(3) 0.15087(13) 0.0302(7) Uani 1 1 d . . . . .
C6' C 0.5876(3) 0.5461(3) 0.12053(13) 0.0297(7) Uani 1 1 d . . . . .
H6'A H 0.5065 0.5394 0.1258 0.036 Uiso 1 1 calc R U . . .
C7' C 0.9500(3) 0.5771(3) 0.09201(16) 0.0427(9) Uani 1 1 d . . . . .
H7'A H 0.9706 0.5854 0.0523 0.064 Uiso 1 1 calc R U . . .
H7'B H 0.9891 0.5154 0.1133 0.064 Uiso 1 1 calc R U . . .
H7'C H 0.9737 0.6384 0.1027 0.064 Uiso 1 1 calc R U . . .
C8' C 0.8832(4) 0.6123(4) 0.21177(19) 0.0675(14) Uani 1 1 d . . . . .
H8'A H 0.9458 0.6566 0.2151 0.101 Uiso 1 1 calc R U . . .
H8'B H 0.9155 0.5504 0.2014 0.101 Uiso 1 1 calc R U . . .
H8'C H 0.8372 0.5916 0.2474 0.101 Uiso 1 1 calc R U . . .
C9' C 0.5699(3) 0.6484(3) 0.19241(15) 0.0404(9) Uani 1 1 d . . . . .
H9'A H 0.5931 0.6160 0.2297 0.061 Uiso 1 1 calc R U . . .
H9'B H 0.4881 0.6365 0.1911 0.061 Uiso 1 1 calc R U . . .
H9'C H 0.5834 0.7231 0.1834 0.061 Uiso 1 1 calc R U . . .
C10' C 0.7676(3) 0.2798(3) 0.08142(14) 0.0348(8) Uani 1 1 d . . . . .
H10C H 0.8102 0.2234 0.0687 0.042 Uiso 1 1 calc R U . . .
H10D H 0.8166 0.3040 0.1057 0.042 Uiso 1 1 calc R U . . .
C11' C 0.6605(3) 0.2358(3) 0.11521(13) 0.0303(7) Uani 1 1 d . . . . .
C12' C 0.6655(3) 0.1468(3) 0.15871(14) 0.0356(8) Uani 1 1 d . . . . .
C13' C 0.5634(3) 0.1114(3) 0.18865(14) 0.0383(9) Uani 1 1 d . . . . .
C14' C 0.4589(3) 0.1647(3) 0.17813(14) 0.0367(8) Uani 1 1 d . . . . .
C15' C 0.4628(3) 0.2526(3) 0.13524(14) 0.0343(8) Uani 1 1 d . . . . .
H15B H 0.3932 0.2904 0.1271 0.041 Uiso 1 1 calc R U . . .
C16' C 0.7794(3) 0.0968(3) 0.17491(16) 0.0482(10) Uani 1 1 d . . . . .
H16D H 0.7700 0.0519 0.2127 0.072 Uiso 1 1 calc R U . . .
H16E H 0.8350 0.1507 0.1735 0.072 Uiso 1 1 calc R U . . .
H16F H 0.8073 0.0554 0.1491 0.072 Uiso 1 1 calc R U . . .
C17' C 0.5622(5) -0.0728(4) 0.2182(2) 0.0785(17) Uani 1 1 d . . . . .
H17D H 0.5661 -0.1296 0.2518 0.118 Uiso 1 1 calc R U . . .
H17E H 0.6283 -0.0779 0.1920 0.118 Uiso 1 1 calc R U . . .
H17F H 0.4909 -0.0775 0.2011 0.118 Uiso 1 1 calc R U . . .
C18' C 0.3481(4) 0.1302(4) 0.21241(17) 0.0538(11) Uani 1 1 d . . . . .
H18D H 0.2889 0.1843 0.2027 0.081 Uiso 1 1 calc R U . . .
H18E H 0.3601 0.1176 0.2519 0.081 Uiso 1 1 calc R U . . .
H18F H 0.3233 0.0661 0.2049 0.081 Uiso 1 1 calc R U . . .
C19' C 0.7769(3) 0.3369(3) -0.02107(13) 0.0299(7) Uani 1 1 d . . . . .
H19C H 0.8449 0.2898 -0.0176 0.036 Uiso 1 1 calc R U . . .
H19D H 0.7955 0.3992 -0.0516 0.036 Uiso 1 1 calc R U . . .
C20' C 0.6760(3) 0.2830(3) -0.03447(13) 0.0288(7) Uani 1 1 d . . . . .
C21' C 0.6891(3) 0.2172(3) -0.06969(14) 0.0327(8) Uani 1 1 d . . . . .
C22' C 0.5904(3) 0.1703(3) -0.07801(14) 0.0362(8) Uani 1 1 d . . . . .
C23' C 0.4839(3) 0.1907(3) -0.05350(14) 0.0363(8) Uani 1 1 d . . . . .
C24' C 0.4794(3) 0.2608(3) -0.02117(14) 0.0331(8) Uani 1 1 d . . . . .
H24B H 0.4070 0.2777 -0.0049 0.040 Uiso 1 1 calc R U . . .
C25' C 0.8048(3) 0.1994(3) -0.09780(17) 0.0479(10) Uani 1 1 d . . . . .
H25D H 0.8416 0.2663 -0.1144 0.072 Uiso 1 1 calc R U . . .
H25E H 0.7949 0.1641 -0.1269 0.072 Uiso 1 1 calc R U . . .
H25F H 0.8532 0.1564 -0.0704 0.072 Uiso 1 1 calc R U . . .
C26' C 0.6312(6) 0.0008(4) -0.0864(2) 0.090(2) Uani 1 1 d . . . . .
H26D H 0.6566 -0.0351 -0.1151 0.134 Uiso 1 1 calc R U . . .
H26E H 0.5663 -0.0359 -0.0630 0.134 Uiso 1 1 calc R U . . .
H26F H 0.6946 0.0023 -0.0635 0.134 Uiso 1 1 calc R U . . .
C27' C 0.3752(4) 0.1415(3) -0.06255(17) 0.0488(10) Uani 1 1 d . . . . .
H27D H 0.3098 0.1652 -0.0414 0.073 Uiso 1 1 calc R U . . .
H27E H 0.3829 0.0658 -0.0500 0.073 Uiso 1 1 calc R U . . .
H27F H 0.3624 0.1614 -0.1021 0.073 Uiso 1 1 calc R U . . .
N5 N 0.7047(6) 0.0908(6) 0.6443(3) 0.133(3) Uani 1 1 d . . . . .
C28 C 0.7879(6) 0.0544(5) 0.6308(3) 0.0829(17) Uani 1 1 d . . . . .
C29 C 0.8946(6) 0.0076(5) 0.6140(3) 0.110(2) Uani 1 1 d . . . . .
H31A H 0.9262 -0.0385 0.6466 0.165 Uiso 1 1 calc R U . . .
H31B H 0.9497 0.0622 0.5964 0.165 Uiso 1 1 calc R U . . .
H31C H 0.8799 -0.0323 0.5875 0.165 Uiso 1 1 calc R U . . .
N7 N 0.7969(5) 1.0635(4) 0.0363(2) 0.0941(17) Uani 1 1 d . . . . .
C32 C 0.8516(4) 0.9966(4) 0.0566(2) 0.0634(13) Uani 1 1 d . . . . .
C33 C 0.9205(5) 0.9084(5) 0.0837(3) 0.109(2) Uani 1 1 d . . . . .
H33A H 0.9481 0.8689 0.0569 0.163 Uiso 1 1 calc R U . . .
H33B H 0.8735 0.8637 0.1144 0.163 Uiso 1 1 calc R U . . .
H33C H 0.9863 0.9329 0.0983 0.163 Uiso 1 1 calc R U . . .
N8 N 0.7465(4) 0.3467(3) 0.20058(16) 0.0623(11) Uani 1 1 d . . . . .
C34 C 0.6656(4) 0.3431(4) 0.22950(19) 0.0530(11) Uani 1 1 d . . . . .
C35 C 0.5653(4) 0.3383(5) 0.2674(2) 0.0808(16) Uani 1 1 d . . . . .
H35A H 0.5627 0.2703 0.2943 0.121 Uiso 1 1 calc R U . . .
H35B H 0.4964 0.3485 0.2468 0.121 Uiso 1 1 calc R U . . .
H35C H 0.5681 0.3927 0.2871 0.121 Uiso 1 1 calc R U . . .
H1 H -0.123(4) 0.608(3) 0.4755(17) 0.049(13) Uiso 1 1 d . . . . .
H1' H 0.350(5) 0.451(4) 0.053(2) 0.11(2) Uiso 1 1 d . . . . .
N6 N 0.765(3) 0.076(4) 0.318(4) 0.132(4) Uani 0.329(10) 1 d D . P H 1
C30 C 0.668(2) 0.059(3) 0.339(2) 0.103(5) Uani 0.329(10) 1 d D . P H 1
C31 C 0.5469(17) 0.037(2) 0.3632(8) 0.114(4) Uani 0.329(10) 1 d D . P H 1
H31D H 0.4937 0.0786 0.3378 0.170 Uiso 0.329(10) 1 calc R U P H 1
H31E H 0.5358 0.0546 0.3991 0.170 Uiso 0.329(10) 1 calc R U P H 1
H31F H 0.5319 -0.0368 0.3685 0.170 Uiso 0.329(10) 1 calc R U P H 1
N6' N 0.2533(18) -0.0905(16) 0.682(2) 0.132(4) Uani 0.671(10) 1 d D . P H 2
C30' C 0.3230(13) -0.0234(11) 0.6632(9) 0.103(5) Uani 0.671(10) 1 d D . P H 2
C31' C 0.4123(9) 0.0571(10) 0.6387(4) 0.114(4) Uani 0.671(10) 1 d D . P H 2
H31G H 0.4864 0.0325 0.6531 0.170 Uiso 0.671(10) 1 calc R U P H 2
H31H H 0.3896 0.1218 0.6488 0.170 Uiso 0.671(10) 1 calc R U P H 2
H31I H 0.4191 0.0697 0.5982 0.170 Uiso 0.671(10) 1 calc R U P H 2

loop_
_atom_site_aniso_label
_atom_site_aniso_U_11
_atom_site_aniso_U_22
_atom_site_aniso_U_33
_atom_site_aniso_U_23
_atom_site_aniso_U_13
_atom_site_aniso_U_12
Cl4 0.0334(7) 0.0324(5) 0.0522(14) -0.0113(7) -0.0064(7) 0.0020(5)
O17 0.0374(16) 0.0311(16) 0.079(2) -0.0176(15) -0.0027(15) 0.0046(13)
O18 0.078(4) 0.087(3) 0.073(3) -0.029(2) -0.037(3) 0.005(3)
O19 0.050(2) 0.062(3) 0.217(8) -0.078(4) -0.041(4) 0.033(2)
O20 0.128(4) 0.064(4) 0.084(3) -0.016(3) 0.038(3) -0.046(3)
Cl4' 0.0334(7) 0.0324(5) 0.0522(14) -0.0113(7) -0.0064(7) 0.0020(5)
O17' 0.0374(16) 0.0311(16) 0.079(2) -0.0176(15) -0.0027(15) 0.0046(13)
O18' 0.078(4) 0.087(3) 0.073(3) -0.029(2) -0.037(3) 0.005(3)
O19' 0.050(2) 0.062(3) 0.217(8) -0.078(4) -0.041(4) 0.033(2)
O20' 0.128(4) 0.064(4) 0.084(3) -0.016(3) 0.038(3) -0.046(3)
Cl2 0.0352(9) 0.0545(15) 0.0611(9) -0.0120(10) 0.0030(6) -0.0021(9)
O9 0.039(3) 0.126(5) 0.200(8) -0.090(6) 0.025(4) -0.021(3)
O10 0.087(6) 0.160(10) 0.092(6) -0.012(5) -0.022(5) 0.084(5)
O11 0.173(8) 0.063(6) 0.110(8) 0.022(4) -0.036(6) -0.031(6)
O12 0.069(4) 0.140(8) 0.107(6) -0.074(5) 0.028(5) -0.020(5)
Cl2' 0.0352(9) 0.0545(15) 0.0611(9) -0.0120(10) 0.0030(6) -0.0021(9)
O9' 0.039(3) 0.126(5) 0.200(8) -0.090(6) 0.025(4) -0.021(3)
O10' 0.087(6) 0.160(10) 0.092(6) -0.012(5) -0.022(5) 0.084(5)
O11' 0.173(8) 0.063(6) 0.110(8) 0.022(4) -0.036(6) -0.031(6)
O12' 0.069(4) 0.140(8) 0.107(6) -0.074(5) 0.028(5) -0.020(5)
Cl2" 0.0352(9) 0.0545(15) 0.0611(9) -0.0120(10) 0.0030(6) -0.0021(9)
O9" 0.039(3) 0.126(5) 0.200(8) -0.090(6) 0.025(4) -0.021(3)
O10" 0.087(6) 0.160(10) 0.092(6) -0.012(5) -0.022(5) 0.084(5)
O11" 0.173(8) 0.063(6) 0.110(8) 0.022(4) -0.036(6) -0.031(6)
O12" 0.069(4) 0.140(8) 0.107(6) -0.074(5) 0.028(5) -0.020(5)
Cl1 0.0456(7) 0.0525(8) 0.0509(7) -0.0116(6) -0.0046(5) -0.0042(5)
O5 0.086(3) 0.064(3) 0.057(2) 0.0083(18) -0.0066(18) -0.011(2)
O6 0.246(7) 0.077(3) 0.052(3) -0.017(2) -0.016(3) -0.059(4)
O7 0.053(3) 0.198(7) 0.169(5) -0.043(5) 0.018(3) 0.033(3)
O8 0.089(3) 0.080(3) 0.061(2) -0.008(2) -0.019(2) -0.020(2)
O21 0.0349(16) 0.0518(19) 0.0392(16) -0.0136(14) 0.0061(12) -0.0059(14)
Cl1' 0.072(9) 0.085(11) 0.091(11) -0.013(9) -0.006(8) -0.004(8)
O7' 0.053(3) 0.198(7) 0.169(5) -0.043(5) 0.018(3) 0.033(3)
O8' 0.089(3) 0.080(3) 0.061(2) -0.008(2) -0.019(2) -0.020(2)
O6' 0.246(7) 0.077(3) 0.052(3) -0.017(2) -0.016(3) -0.059(4)
O5' 0.086(3) 0.064(3) 0.057(2) 0.0083(18) -0.0066(18) -0.011(2)
Cl3 0.0345(7) 0.1065(11) 0.0384(6) -0.0182(6) 0.0012(5) -0.0043(7)
O13 0.074(3) 0.109(4) 0.139(4) -0.031(3) -0.021(3) 0.040(3)
O14 0.143(7) 0.115(4) 0.065(3) -0.027(3) -0.051(4) 0.008(5)
O15 0.053(3) 0.170(5) 0.149(6) -0.100(5) 0.016(3) -0.031(3)
O16 0.068(3) 0.161(5) 0.067(4) -0.005(4) 0.031(3) 0.019(3)
Cl3' 0.0345(7) 0.1065(11) 0.0384(6) -0.0182(6) 0.0012(5) -0.0043(7)
O13' 0.074(3) 0.109(4) 0.139(4) -0.031(3) -0.021(3) 0.040(3)
O14' 0.143(7) 0.115(4) 0.065(3) -0.027(3) -0.051(4) 0.008(5)
O15' 0.053(3) 0.170(5) 0.149(6) -0.100(5) 0.016(3) -0.031(3)
O16' 0.068(3) 0.161(5) 0.067(4) -0.005(4) 0.031(3) 0.019(3)
Fe1 0.0204(2) 0.0250(3) 0.0236(2) -0.00508(19) -0.00171(18) 0.00188(18)
O1 0.0221(12) 0.0269(13) 0.0263(12) -0.0049(10) -0.0021(9) 0.0053(10)
O2 0.062(2) 0.068(2) 0.135(3) -0.065(2) -0.039(2) 0.0094(19)
O3 0.072(2) 0.0499(18) 0.0332(15) 0.0132(13) -0.0075(14) 0.0061(15)
O4 0.0638(19) 0.0431(17) 0.0552(17) -0.0287(14) -0.0194(14) 0.0081(14)
N1 0.0193(13) 0.0252(15) 0.0292(14) -0.0062(11) -0.0010(11) 0.0022(11)
N2 0.0279(15) 0.0245(15) 0.0287(14) -0.0056(12) -0.0023(11) 0.0022(12)
N3 0.0264(15) 0.0286(15) 0.0240(13) -0.0051(12) -0.0004(11) 0.0042(12)
N4 0.0261(15) 0.0301(15) 0.0239(13) -0.0083(12) -0.0023(11) 0.0003(12)
C1 0.0213(17) 0.0297(19) 0.0376(18) -0.0085(15) -0.0069(14) 0.0017(14)
C2 0.0288(18) 0.0295(19) 0.0350(18) -0.0085(15) -0.0040(14) 0.0000(15)
C3 0.037(2) 0.038(2) 0.066(3) -0.022(2) -0.0195(19) 0.0069(18)
C4 0.049(3) 0.042(2) 0.070(3) -0.026(2) -0.020(2) 0.002(2)
C5 0.047(2) 0.032(2) 0.055(2) -0.0214(18) -0.0129(19) 0.0057(18)
C6 0.036(2) 0.030(2) 0.0373(19) -0.0081(16) -0.0038(15) 0.0049(16)
C7 0.038(3) 0.074(4) 0.150(5) -0.072(4) -0.039(3) 0.013(2)
C8 0.067(7) 0.100(10) 0.173(14) -0.081(10) 0.038(8) -0.040(7)
C8C 0.076(9) 0.120(12) 0.074(8) -0.064(8) -0.004(6) -0.034(8)
C9 0.062(3) 0.047(3) 0.084(3) -0.039(3) -0.020(2) 0.015(2)
C10 0.0266(18) 0.035(2) 0.0299(17) -0.0010(15) 0.0007(14) -0.0008(15)
C11 0.0312(18) 0.0263(18) 0.0265(16) -0.0068(14) -0.0030(14) 0.0021(14)
C12 0.040(2) 0.036(2) 0.0279(17) -0.0049(15) 0.0012(15) -0.0042(17)
C13 0.047(2) 0.035(2) 0.0318(19) -0.0009(16) -0.0055(17) 0.0052(17)
C14 0.041(2) 0.034(2) 0.0349(19) -0.0035(16) -0.0099(16) 0.0087(17)
C15 0.0314(19) 0.037(2) 0.0328(18) -0.0080(16) -0.0033(15) 0.0065(16)
C16 0.046(2) 0.059(3) 0.037(2) 0.0034(19) 0.0072(18) -0.004(2)
C17 0.081(4) 0.046(3) 0.078(3) 0.019(3) -0.017(3) -0.008(3)
C18 0.048(3) 0.054(3) 0.047(2) 0.000(2) -0.0146(19) 0.019(2)
C19 0.0262(18) 0.033(2) 0.0367(19) -0.0142(16) -0.0019(14) 0.0027(15)
C20 0.0265(17) 0.0278(18) 0.0261(16) -0.0055(14) -0.0008(13) 0.0038(14)
C21 0.035(2) 0.0309(19) 0.0311(18) -0.0090(15) -0.0023(15) 0.0011(15)
C22 0.045(2) 0.030(2) 0.0347(19) -0.0142(16) -0.0075(16) -0.0005(16)
C23 0.032(2) 0.040(2) 0.0331(18) -0.0112(16) -0.0053(15) -0.0051(16)
C24 0.0241(17) 0.037(2) 0.0306(17) -0.0101(15) -0.0032(14) 0.0033(15)
C25 0.042(2) 0.040(2) 0.052(2) -0.0223(19) -0.0043(18) 0.0079(18)
C26 0.079(3) 0.069(3) 0.045(2) -0.029(2) -0.012(2) 0.002(3)
C27 0.041(2) 0.061(3) 0.051(2) -0.025(2) -0.0128(19) -0.005(2)
Fe1' 0.0192(2) 0.0312(3) 0.0261(2) -0.0076(2) -0.00297(18) 0.00136(19)
O1' 0.0182(12) 0.0325(13) 0.0275(12) -0.0057(10) -0.0010(9) 0.0006(10)
O2' 0.0419(16) 0.0509(17) 0.0531(16) -0.0270(14) -0.0082(13) -0.0066(13)
O3' 0.071(2) 0.0410(17) 0.0374(15) 0.0047(12) -0.0030(13) -0.0059(15)
O4' 0.0642(19) 0.0406(16) 0.0397(15) -0.0186(12) -0.0116(13) 0.0047(14)
N1' 0.0220(14) 0.0321(16) 0.0269(14) -0.0090(12) -0.0023(11) -0.0003(12)
N2' 0.0219(14) 0.0336(16) 0.0278(14) -0.0076(12) -0.0035(11) 0.0030(12)
N3' 0.0241(15) 0.0318(16) 0.0288(14) -0.0085(12) -0.0010(11) -0.0012(12)
N4' 0.0255(15) 0.0322(16) 0.0315(15) -0.0095(12) -0.0046(12) -0.0012(12)
C1' 0.0176(16) 0.037(2) 0.0350(18) -0.0102(15) -0.0033(13) 0.0005(14)
C2' 0.0216(16) 0.0328(19) 0.0264(16) -0.0058(14) -0.0030(13) 0.0011(14)
C3' 0.0237(17) 0.037(2) 0.0316(17) -0.0073(15) 0.0002(14) -0.0046(15)
C4' 0.0325(19) 0.0306(19) 0.0338(18) -0.0085(15) -0.0079(15) -0.0030(15)
C5' 0.0297(18) 0.0304(19) 0.0295(17) -0.0059(14) -0.0028(14) 0.0022(15)
C6' 0.0225(17) 0.037(2) 0.0273(17) -0.0058(15) -0.0009(13) 0.0019(14)
C7' 0.0233(19) 0.058(3) 0.053(2) -0.024(2) -0.0012(16) -0.0071(17)
C8' 0.066(3) 0.093(4) 0.058(3) -0.039(3) -0.028(2) 0.004(3)
C9' 0.041(2) 0.047(2) 0.038(2) -0.0218(18) 0.0022(16) 0.0026(18)
C10' 0.0270(18) 0.039(2) 0.0356(19) -0.0037(16) -0.0056(15) 0.0066(15)
C11' 0.0283(18) 0.036(2) 0.0285(17) -0.0105(15) -0.0053(14) 0.0029(15)
C12' 0.040(2) 0.038(2) 0.0282(18) -0.0066(16) -0.0064(15) 0.0051(17)
C13' 0.053(2) 0.035(2) 0.0259(17) -0.0046(15) -0.0057(16) -0.0039(18)
C14' 0.038(2) 0.041(2) 0.0290(18) -0.0062(16) 0.0024(15) -0.0079(17)
C15' 0.0277(18) 0.040(2) 0.0344(19) -0.0084(16) -0.0006(15) -0.0006(16)
C16' 0.046(2) 0.050(3) 0.042(2) 0.0010(19) -0.0099(18) 0.011(2)
C17' 0.104(4) 0.043(3) 0.084(4) 0.003(3) -0.030(3) -0.019(3)
C18' 0.045(3) 0.059(3) 0.050(2) -0.004(2) 0.0103(19) -0.013(2)
C19' 0.0253(17) 0.036(2) 0.0295(17) -0.0125(15) 0.0011(14) 0.0036(15)
C20' 0.0284(18) 0.0308(19) 0.0266(16) -0.0060(14) -0.0031(14) 0.0008(14)
C21' 0.0344(19) 0.034(2) 0.0294(17) -0.0082(15) -0.0039(15) 0.0055(16)
C22' 0.051(2) 0.034(2) 0.0247(17) -0.0063(15) -0.0075(16) -0.0013(17)
C23' 0.041(2) 0.037(2) 0.0324(18) -0.0073(16) -0.0100(16) -0.0064(17)
C24' 0.0299(19) 0.037(2) 0.0320(18) -0.0080(15) -0.0022(14) -0.0014(15)
C25' 0.044(2) 0.057(3) 0.048(2) -0.026(2) -0.0011(19) 0.010(2)
C26' 0.158(6) 0.043(3) 0.081(4) -0.030(3) -0.046(4) 0.022(3)
C27' 0.051(3) 0.052(3) 0.049(2) -0.019(2) -0.0095(19) -0.016(2)
N5 0.095(5) 0.168(7) 0.163(6) -0.095(5) 0.004(4) 0.008(4)
C28 0.095(5) 0.074(4) 0.082(4) -0.023(3) -0.003(4) -0.016(4)
C29 0.109(5) 0.085(5) 0.105(5) 0.013(4) 0.031(4) 0.032(4)
N7 0.136(5) 0.054(3) 0.096(4) -0.008(3) -0.057(3) -0.015(3)
C32 0.056(3) 0.066(3) 0.072(3) -0.021(3) -0.005(3) -0.025(3)
C33 0.064(4) 0.100(5) 0.174(7) -0.051(5) -0.045(4) 0.033(4)
N8 0.080(3) 0.064(3) 0.045(2) -0.0152(19) -0.021(2) 0.013(2)
C34 0.063(3) 0.055(3) 0.048(3) -0.019(2) -0.028(2) 0.011(2)
C35 0.060(3) 0.101(5) 0.087(4) -0.034(3) -0.007(3) 0.009(3)
N6 0.225(11) 0.094(8) 0.084(5) -0.028(7) -0.012(9) -0.038(7)
C30 0.152(9) 0.090(13) 0.070(5) -0.023(9) -0.023(5) 0.023(8)
C31 0.119(8) 0.145(11) 0.062(5) -0.008(6) 0.007(5) 0.016(7)
N6' 0.225(11) 0.094(8) 0.084(5) -0.028(7) -0.012(9) -0.038(7)
C30' 0.152(9) 0.090(13) 0.070(5) -0.023(9) -0.023(5) 0.023(8)
C31' 0.119(8) 0.145(11) 0.062(5) -0.008(6) 0.007(5) 0.016(7)

loop_
_atom_type_symbol
_atom_type_description
_atom_type_scat_dispersion_real
_atom_type_scat_dispersion_imag
_atom_type_scat_source
C C 0.0033 0.0016 'International Tables Vol C Tables 4.2.6.8 and 6.1.1.4'
H H 0.0000 0.0000 'International Tables Vol C Tables 4.2.6.8 and 6.1.1.4'
N N 0.0061 0.0033 'International Tables Vol C Tables 4.2.6.8 and 6.1.1.4'
O O 0.0106 0.0060 'International Tables Vol C Tables 4.2.6.8 and 6.1.1.4'
Cl Cl 0.1484 0.1585 'International Tables Vol C Tables 4.2.6.8 and 6.1.1.4'
Fe Fe 0.3463 0.8444 'International Tables Vol C Tables 4.2.6.8 and 6.1.1.4'

loop_
_geom_angle_atom_site_label_1
_geom_angle_atom_site_label_2
_geom_angle_atom_site_label_3
_geom_angle
_geom_angle_site_symmetry_1
_geom_angle_site_symmetry_3
_geom_angle_publ_flag
O19 Cl4 O20 110.35(15) . . ?
O19 Cl4 O18 110.12(15) . . ?
O20 Cl4 O18 109.55(15) . . ?
O19 Cl4 O17 109.24(15) . . ?
O20 Cl4 O17 108.75(14) . . ?
O18 Cl4 O17 108.80(15) . . ?
O19' Cl4' O18' 109.71(18) . . ?
O19' Cl4' O20' 109.61(18) . . ?
O18' Cl4' O20' 109.51(18) . . ?
O19' Cl4' O17' 109.37(18) . . ?
O18' Cl4' O17' 109.36(18) . . ?
O20' Cl4' O17' 109.27(18) . . ?
O10 Cl2 O9 109.61(17) . . ?
O10 Cl2 O11 109.50(17) . . ?
O9 Cl2 O11 109.47(17) . . ?
O10 Cl2 O12 109.56(17) . . ?
O9 Cl2 O12 109.33(17) . . ?
O11 Cl2 O12 109.35(17) . . ?
O10' Cl2' O9' 109.64(18) . . ?
O10' Cl2' O12' 109.52(18) . . ?
O9' Cl2' O12' 109.43(17) . . ?
O10' Cl2' O11' 109.47(18) . . ?
O9' Cl2' O11' 109.37(18) . . ?
O12' Cl2' O11' 109.39(18) . . ?
O12" Cl2" O10" 109.45(18) . . ?
O12" Cl2" O11" 109.51(18) . . ?
O10" Cl2" O11" 109.56(18) . . ?
O12" Cl2" O9" 109.49(18) . . ?
O10" Cl2" O9" 109.41(18) . . ?
O11" Cl2" O9" 109.40(18) . . ?
O5 Cl1 O6 109.81(15) . . ?
O5 Cl1 O7 109.84(15) . . ?
O6 Cl1 O7 109.44(15) . . ?
O5 Cl1 O8 109.69(14) . . ?
O6 Cl1 O8 109.25(15) . . ?
O7 Cl1 O8 108.79(15) . . ?
H2O O21 H3O 115.1 . . ?
O8' Cl1' O7' 109.58(18) . . ?
O8' Cl1' O5' 109.48(18) . . ?
O7' Cl1' O5' 109.48(18) . . ?
O8' Cl1' O6' 109.46(18) . . ?
O7' Cl1' O6' 109.45(18) . . ?
O5' Cl1' O6' 109.38(18) . . ?
O13 Cl3 O16 109.95(16) . . ?
O13 Cl3 O14 109.89(16) . . ?
O16 Cl3 O14 109.21(16) . . ?
O13 Cl3 O15 109.31(16) . . ?
O16 Cl3 O15 109.19(16) . . ?
O14 Cl3 O15 109.27(16) . . ?
O13' Cl3' O16' 109.64(18) . . ?
O13' Cl3' O14' 109.53(18) . . ?
O16' Cl3' O14' 109.39(18) . . ?
O13' Cl3' O15' 109.46(18) . . ?
O16' Cl3' O15' 109.43(18) . . ?
O14' Cl3' O15' 109.37(18) . . ?
O1 Fe1 O1 78.81(11) . 2_566 ?
O1 Fe1 N3 99.91(10) . . ?
O1 Fe1 N3 175.98(10) 2_566 . ?
O1 Fe1 N4 104.37(10) . . ?
O1 Fe1 N4 92.98(10) 2_566 . ?
N3 Fe1 N4 83.63(10) . . ?
O1 Fe1 N2 101.98(10) . . ?
O1 Fe1 N2 93.95(10) 2_566 . ?
N3 Fe1 N2 90.04(10) . . ?
N4 Fe1 N2 153.58(11) . . ?
O1 Fe1 N1 177.53(9) . . ?
O1 Fe1 N1 99.40(10) 2_566 . ?
N3 Fe1 N1 82.00(10) . . ?
N4 Fe1 N1 77.34(10) . . ?
N2 Fe1 N1 76.38(10) . . ?
Fe1 O1 Fe1 101.19(11) . 2_566 ?
Fe1 O1 H1 128(3) . . ?
Fe1 O1 H1 128(3) 2_566 . ?
C8 O2 C4 118.5(7) . . ?
C8C O2 C4 124.2(7) . . ?
C13 O3 C17 113.1(3) . . ?
C22 O4 C26 118.6(3) . . ?
C19 N1 C1 110.5(2) . . ?
C19 N1 C10 112.0(3) . . ?
C1 N1 C10 110.1(2) . . ?
C19 N1 Fe1 108.72(19) . . ?
C1 N1 Fe1 106.44(19) . . ?
C10 N1 Fe1 108.84(19) . . ?
C6 N2 C2 119.2(3) . . ?
C6 N2 Fe1 125.0(2) . . ?
C2 N2 Fe1 115.8(2) . . ?
C11 N3 C15 118.7(3) . . ?
C11 N3 Fe1 115.8(2) . . ?
C15 N3 Fe1 125.4(2) . . ?
C24 N4 C20 118.9(3) . . ?
C24 N4 Fe1 123.8(2) . . ?
C20 N4 Fe1 117.2(2) . . ?
N1 C1 C2 108.0(3) . . ?
N1 C1 H1A 110.1 . . ?
C2 C1 H1A 110.1 . . ?
N1 C1 H1B 110.1 . . ?
C2 C1 H1B 110.1 . . ?
H1A C1 H1B 108.4 . . ?
N2 C2 C3 122.6(3) . . ?
N2 C2 C1 114.5(3) . . ?
C3 C2 C1 122.9(3) . . ?
C2 C3 C4 116.7(3) . . ?
C2 C3 C7 121.4(3) . . ?
C4 C3 C7 121.9(3) . . ?
O2 C4 C5 117.6(4) . . ?
O2 C4 C3 120.7(4) . . ?
C5 C4 C3 121.7(3) . . ?
C6 C5 C4 117.0(3) . . ?
C6 C5 C9 120.9(4) . . ?
C4 C5 C9 122.1(3) . . ?
N2 C6 C5 122.9(3) . . ?
N2 C6 H6A 118.5 . . ?
C5 C6 H6A 118.5 . . ?
C3 C7 H7A 109.5 . . ?
C3 C7 H7B 109.5 . . ?
H7A C7 H7B 109.5 . . ?
C3 C7 H7C 109.5 . . ?
H7A C7 H7C 109.5 . . ?
H7B C7 H7C 109.5 . . ?
O2 C8 H8A 109.5 . . ?
O2 C8 H8B 109.5 . . ?
H8A C8 H8B 109.5 . . ?
O2 C8 H8C 109.5 . . ?
H8A C8 H8C 109.5 . . ?
H8B C8 H8C 109.5 . . ?
O2 C8C H8CA 109.5 . . ?
O2 C8C H8CB 109.5 . . ?
H8CA C8C H8CB 109.5 . . ?
O2 C8C H8CC 109.5 . . ?
H8CA C8C H8CC 109.5 . . ?
H8CB C8C H8CC 109.5 . . ?
C5 C9 H9A 109.5 . . ?
C5 C9 H9B 109.5 . . ?
H9A C9 H9B 109.5 . . ?
C5 C9 H9C 109.5 . . ?
H9A C9 H9C 109.5 . . ?
H9B C9 H9C 109.5 . . ?
N1 C10 C11 114.8(3) . . ?
N1 C10 H10A 108.6 . . ?
C11 C10 H10A 108.6 . . ?
N1 C10 H10B 108.6 . . ?
C11 C10 H10B 108.6 . . ?
H10A C10 H10B 107.6 . . ?
N3 C11 C12 122.9(3) . . ?
N3 C11 C10 117.4(3) . . ?
C12 C11 C10 119.7(3) . . ?
C11 C12 C13 116.3(3) . . ?
C11 C12 C16 121.6(3) . . ?
C13 C12 C16 122.1(3) . . ?
O3 C13 C14 119.9(3) . . ?
O3 C13 C12 118.4(3) . . ?
C14 C13 C12 121.6(3) . . ?
C15 C14 C13 117.1(3) . . ?
C15 C14 C18 120.6(3) . . ?
C13 C14 C18 122.4(3) . . ?
N3 C15 C14 123.4(3) . . ?
N3 C15 H15A 118.3 . . ?
C14 C15 H15A 118.3 . . ?
C12 C16 H16A 109.5 . . ?
C12 C16 H16B 109.5 . . ?
H16A C16 H16B 109.5 . . ?
C12 C16 H16C 109.5 . . ?
H16A C16 H16C 109.5 . . ?
H16B C16 H16C 109.5 . . ?
O3 C17 H17A 109.5 . . ?
O3 C17 H17B 109.5 . . ?
H17A C17 H17B 109.5 . . ?
O3 C17 H17C 109.5 . . ?
H17A C17 H17C 109.5 . . ?
H17B C17 H17C 109.5 . . ?
C14 C18 H18A 109.5 . . ?
C14 C18 H18B 109.5 . . ?
H18A C18 H18B 109.5 . . ?
C14 C18 H18C 109.5 . . ?
H18A C18 H18C 109.5 . . ?
H18B C18 H18C 109.5 . . ?
N1 C19 C20 110.6(3) . . ?
N1 C19 H19A 109.5 . . ?
C20 C19 H19A 109.5 . . ?
N1 C19 H19B 109.5 . . ?
C20 C19 H19B 109.5 . . ?
H19A C19 H19B 108.1 . . ?
N4 C20 C21 122.3(3) . . ?
N4 C20 C19 114.7(3) . . ?
C21 C20 C19 123.0(3) . . ?
C20 C21 C22 117.1(3) . . ?
C20 C21 C25 121.5(3) . . ?
C22 C21 C25 121.4(3) . . ?
O4 C22 C23 122.4(3) . . ?
O4 C22 C21 115.9(3) . . ?
C23 C22 C21 121.5(3) . . ?
C24 C23 C22 116.5(3) . . ?
C24 C23 C27 118.9(3) . . ?
C22 C23 C27 124.5(3) . . ?
N4 C24 C23 123.5(3) . . ?
N4 C24 H24A 118.3 . . ?
C23 C24 H24A 118.3 . . ?
C21 C25 H25A 109.5 . . ?
C21 C25 H25B 109.5 . . ?
H25A C25 H25B 109.5 . . ?
C21 C25 H25C 109.5 . . ?
H25A C25 H25C 109.5 . . ?
H25B C25 H25C 109.5 . . ?
O4 C26 H26A 109.5 . . ?
O4 C26 H26B 109.5 . . ?
H26A C26 H26B 109.5 . . ?
O4 C26 H26C 109.5 . . ?
H26A C26 H26C 109.5 . . ?
H26B C26 H26C 109.5 . . ?
C23 C27 H27A 109.5 . . ?
C23 C27 H27B 109.5 . . ?
H27A C27 H27B 109.5 . . ?
C23 C27 H27C 109.5 . . ?
H27A C27 H27C 109.5 . . ?
H27B C27 H27C 109.5 . . ?
O1' Fe1' O1' 79.48(11) . 2_665 ?
O1' Fe1' N3' 101.67(10) . . ?
O1' Fe1' N3' 176.55(10) 2_665 . ?
O1' Fe1' N2' 103.67(10) . . ?
O1' Fe1' N2' 93.76(10) 2_665 . ?
N3' Fe1' N2' 89.14(10) . . ?
O1' Fe1' N4' 102.13(10) . . ?
O1' Fe1' N4' 91.70(10) 2_665 . ?
N3' Fe1' N4' 84.88(10) . . ?
N2' Fe1' N4' 154.19(11) . . ?
O1' Fe1' N1' 176.09(10) . . ?
O1' Fe1' N1' 96.67(10) 2_665 . ?
N3' Fe1' N1' 82.14(10) . . ?
N2' Fe1' N1' 77.13(10) . . ?
N4' Fe1' N1' 77.19(10) . . ?
Fe1' O1' Fe1' 100.52(11) . 2_665 ?
Fe1' O1' H1' 138(4) . . ?
Fe1' O1' H1' 122(4) 2_665 . ?
C4' O2' C8' 116.2(3) . . ?
C13' O3' C17' 115.9(3) . . ?
C22' O4' C26' 114.7(3) . . ?
C19' N1' C1' 111.4(2) . . ?
C19' N1' C10' 111.9(3) . . ?
C1' N1' C10' 109.2(2) . . ?
C19' N1' Fe1' 108.18(18) . . ?
C1' N1' Fe1' 107.15(19) . . ?
C10' N1' Fe1' 108.91(19) . . ?
C6' N2' C2' 118.4(3) . . ?
C6' N2' Fe1' 125.4(2) . . ?
C2' N2' Fe1' 116.2(2) . . ?
C15' N3' C11' 119.1(3) . . ?
C15' N3' Fe1' 126.1(2) . . ?
C11' N3' Fe1' 114.8(2) . . ?
C20' N4' C24' 119.6(3) . . ?
C20' N4' Fe1' 116.2(2) . . ?
C24' N4' Fe1' 124.1(2) . . ?
N1' C1' C2' 109.6(3) . . ?
N1' C1' H1'A 109.8 . . ?
C2' C1' H1'A 109.8 . . ?
N1' C1' H1'B 109.8 . . ?
C2' C1' H1'B 109.8 . . ?
H1'A C1' H1'B 108.2 . . ?
N2' C2' C3' 123.1(3) . . ?
N2' C2' C1' 114.6(3) . . ?
C3' C2' C1' 122.4(3) . . ?
C2' C3' C4' 117.1(3) . . ?
C2' C3' C7' 120.8(3) . . ?
C4' C3' C7' 122.0(3) . . ?
O2' C4' C5' 118.8(3) . . ?
O2' C4' C3' 120.5(3) . . ?
C5' C4' C3' 120.6(3) . . ?
C6' C5' C4' 117.3(3) . . ?
C6' C5' C9' 121.0(3) . . ?
C4' C5' C9' 121.7(3) . . ?
N2' C6' C5' 123.5(3) . . ?
N2' C6' H6'A 118.3 . . ?
C5' C6' H6'A 118.3 . . ?
C3' C7' H7'A 109.5 . . ?
C3' C7' H7'B 109.5 . . ?
H7'A C7' H7'B 109.5 . . ?
C3' C7' H7'C 109.5 . . ?
H7'A C7' H7'C 109.5 . . ?
H7'B C7' H7'C 109.5 . . ?
O2' C8' H8'A 109.5 . . ?
O2' C8' H8'B 109.5 . . ?
H8'A C8' H8'B 109.5 . . ?
O2' C8' H8'C 109.5 . . ?
H8'A C8' H8'C 109.5 . . ?
H8'B C8' H8'C 109.5 . . ?
C5' C9' H9'A 109.5 . . ?
C5' C9' H9'B 109.5 . . ?
H9'A C9' H9'B 109.5 . . ?
C5' C9' H9'C 109.5 . . ?
H9'A C9' H9'C 109.5 . . ?
H9'B C9' H9'C 109.5 . . ?
C11' C10' N1' 115.4(3) . . ?
C11' C10' H10C 108.4 . . ?
N1' C10' H10C 108.4 . . ?
C11' C10' H10D 108.4 . . ?
N1' C10' H10D 108.4 . . ?
H10C C10' H10D 107.5 . . ?
N3' C11' C12' 121.3(3) . . ?
N3' C11' C10' 117.9(3) . . ?
C12' C11' C10' 120.7(3) . . ?
C13' C12' C11' 117.6(3) . . ?
C13' C12' C16' 121.7(3) . . ?
C11' C12' C16' 120.6(3) . . ?
O3' C13' C12' 119.8(3) . . ?
O3' C13' C14' 118.0(3) . . ?
C12' C13' C14' 122.0(3) . . ?
C15' C14' C13' 116.2(3) . . ?
C15' C14' C18' 121.2(4) . . ?
C13' C14' C18' 122.6(3) . . ?
N3' C15' C14' 123.7(3) . . ?
N3' C15' H15B 118.1 . . ?
C14' C15' H15B 118.1 . . ?
C12' C16' H16D 109.5 . . ?
C12' C16' H16E 109.5 . . ?
H16D C16' H16E 109.5 . . ?
C12' C16' H16F 109.5 . . ?
H16D C16' H16F 109.5 . . ?
H16E C16' H16F 109.5 . . ?
O3' C17' H17D 109.5 . . ?
O3' C17' H17E 109.5 . . ?
H17D C17' H17E 109.5 . . ?
O3' C17' H17F 109.5 . . ?
H17D C17' H17F 109.5 . . ?
H17E C17' H17F 109.5 . . ?
C14' C18' H18D 109.5 . . ?
C14' C18' H18E 109.5 . . ?
H18D C18' H18E 109.5 . . ?
C14' C18' H18F 109.5 . . ?
H18D C18' H18F 109.5 . . ?
H18E C18' H18F 109.5 . . ?
N1' C19' C20' 110.2(3) . . ?
N1' C19' H19C 109.6 . . ?
C20' C19' H19C 109.6 . . ?
N1' C19' H19D 109.6 . . ?
C20' C19' H19D 109.6 . . ?
H19C C19' H19D 108.1 . . ?
N4' C20' C21' 122.5(3) . . ?
N4' C20' C19' 115.6(3) . . ?
C21' C20' C19' 121.9(3) . . ?
C22' C21' C20' 116.7(3) . . ?
C22' C21' C25' 122.1(3) . . ?
C20' C21' C25' 121.1(3) . . ?
O4' C22' C23' 118.4(3) . . ?
O4' C22' C21' 120.2(3) . . ?
C23' C22' C21' 121.3(3) . . ?
C24' C23' C22' 117.4(3) . . ?
C24' C23' C27' 120.4(3) . . ?
C22' C23' C27' 122.2(3) . . ?
N4' C24' C23' 122.3(3) . . ?
N4' C24' H24B 118.8 . . ?
C23' C24' H24B 118.8 . . ?
C21' C25' H25D 109.5 . . ?
C21' C25' H25E 109.5 . . ?
H25D C25' H25E 109.5 . . ?
C21' C25' H25F 109.5 . . ?
H25D C25' H25F 109.5 . . ?
H25E C25' H25F 109.5 . . ?
O4' C26' H26D 109.5 . . ?
O4' C26' H26E 109.5 . . ?
H26D C26' H26E 109.5 . . ?
O4' C26' H26F 109.5 . . ?
H26D C26' H26F 109.5 . . ?
H26E C26' H26F 109.5 . . ?
C23' C27' H27D 109.5 . . ?
C23' C27' H27E 109.5 . . ?
H27D C27' H27E 109.5 . . ?
C23' C27' H27F 109.5 . . ?
H27D C27' H27F 109.5 . . ?
H27E C27' H27F 109.5 . . ?
N5 C28 C29 179.6(8) . . ?
C28 C29 H31A 109.5 . . ?
C28 C29 H31B 109.5 . . ?
H31A C29 H31B 109.5 . . ?
C28 C29 H31C 109.5 . . ?
H31A C29 H31C 109.5 . . ?
H31B C29 H31C 109.5 . . ?
N7 C32 C33 178.7(7) . . ?
C32 C33 H33A 109.5 . . ?
C32 C33 H33B 109.5 . . ?
H33A C33 H33B 109.5 . . ?
C32 C33 H33C 109.5 . . ?
H33A C33 H33C 109.5 . . ?
H33B C33 H33C 109.5 . . ?
N8 C34 C35 178.3(5) . . ?
C34 C35 H35A 109.5 . . ?
C34 C35 H35B 109.5 . . ?
H35A C35 H35B 109.5 . . ?
C34 C35 H35C 109.5 . . ?
H35A C35 H35C 109.5 . . ?
H35B C35 H35C 109.5 . . ?
N6 C30 C31 178(5) . . ?
C30 C31 H31D 109.5 . . ?
C30 C31 H31E 109.5 . . ?
H31D C31 H31E 109.5 . . ?
C30 C31 H31F 109.5 . . ?
H31D C31 H31F 109.5 . . ?
H31E C31 H31F 109.5 . . ?
N6' C30' C31' 177.7(18) . . ?
C30' C31' H31G 109.5 . . ?
C30' C31' H31H 109.5 . . ?
H31G C31' H31H 109.5 . . ?
C30' C31' H31I 109.5 . . ?
H31G C31' H31I 109.5 . . ?
H31H C31' H31I 109.5 . . ?

loop_
_geom_bond_atom_site_label_1
_geom_bond_atom_site_label_2
_geom_bond_distance
_geom_bond_site_symmetry_2
_geom_bond_publ_flag
Cl4 O19 1.4062(19) . ?
Cl4 O20 1.4120(19) . ?
Cl4 O18 1.4132(19) . ?
Cl4 O17 1.4276(18) . ?
Cl4' O19' 1.412(2) . ?
Cl4' O18' 1.413(2) . ?
Cl4' O20' 1.414(2) . ?
Cl4' O17' 1.417(2) . ?
Cl2 O10 1.413(2) . ?
Cl2 O9 1.414(2) . ?
Cl2 O11 1.415(2) . ?
Cl2 O12 1.415(2) . ?
Cl2' O10' 1.413(2) . ?
Cl2' O9' 1.414(2) . ?
Cl2' O12' 1.414(2) . ?
Cl2' O11' 1.415(2) . ?
Cl2" O12" 1.413(2) . ?
Cl2" O10" 1.414(2) . ?
Cl2" O11" 1.414(2) . ?
Cl2" O9" 1.415(2) . ?
Cl1 O5 1.4106(19) . ?
Cl1 O6 1.4141(19) . ?
Cl1 O7 1.4142(19) . ?
Cl1 O8 1.4166(18) . ?
O21 H2O 0.8500 . ?
O21 H3O 0.8500 . ?
Cl1' O8' 1.413(2) . ?
Cl1' O7' 1.413(2) . ?
Cl1' O5' 1.414(2) . ?
Cl1' O6' 1.415(2) . ?
Cl3 O13 1.4103(19) . ?
Cl3 O16 1.413(2) . ?
Cl3 O14 1.4146(19) . ?
Cl3 O15 1.417(2) . ?
Cl3' O13' 1.413(2) . ?
Cl3' O16' 1.414(2) . ?
Cl3' O14' 1.414(2) . ?
Cl3' O15' 1.415(2) . ?
Fe1 O1 1.934(2) . ?
Fe1 O1 1.992(2) 2_566 ?
Fe1 N3 2.083(3) . ?
Fe1 N4 2.100(3) . ?
Fe1 N2 2.115(3) . ?
Fe1 N1 2.147(3) . ?
O1 Fe1 1.991(2) 2_566 ?
O1 H1 0.79(4) . ?
O2 C8 1.277(12) . ?
O2 C8C 1.307(12) . ?
O2 C4 1.371(5) . ?
O3 C13 1.378(4) . ?
O3 C17 1.434(6) . ?
O4 C22 1.372(4) . ?
O4 C26 1.425(5) . ?
N1 C19 1.492(4) . ?
N1 C1 1.492(4) . ?
N1 C10 1.498(4) . ?
N2 C6 1.347(4) . ?
N2 C2 1.347(4) . ?
N3 C11 1.335(4) . ?
N3 C15 1.352(4) . ?
N4 C24 1.341(4) . ?
N4 C20 1.350(4) . ?
C1 C2 1.505(5) . ?
C1 H1A 0.9900 . ?
C1 H1B 0.9900 . ?
C2 C3 1.389(5) . ?
C3 C4 1.396(6) . ?
C3 C7 1.511(5) . ?
C4 C5 1.394(5) . ?
C5 C6 1.377(5) . ?
C5 C9 1.513(5) . ?
C6 H6A 0.9500 . ?
C7 H7A 0.9800 . ?
C7 H7B 0.9800 . ?
C7 H7C 0.9800 . ?
C8 H8A 0.9800 . ?
C8 H8B 0.9800 . ?
C8 H8C 0.9800 . ?
C8C H8CA 0.9800 . ?
C8C H8CB 0.9800 . ?
C8C H8CC 0.9800 . ?
C9 H9A 0.9800 . ?
C9 H9B 0.9800 . ?
C9 H9C 0.9800 . ?
C10 C11 1.520(4) . ?
C10 H10A 0.9900 . ?
C10 H10B 0.9900 . ?
C11 C12 1.390(4) . ?
C12 C13 1.400(5) . ?
C12 C16 1.494(5) . ?
C13 C14 1.385(5) . ?
C14 C15 1.360(5) . ?
C14 C18 1.512(5) . ?
C15 H15A 0.9500 . ?
C16 H16A 0.9800 . ?
C16 H16B 0.9800 . ?
C16 H16C 0.9800 . ?
C17 H17A 0.9800 . ?
C17 H17B 0.9800 . ?
C17 H17C 0.9800 . ?
C18 H18A 0.9800 . ?
C18 H18B 0.9800 . ?
C18 H18C 0.9800 . ?
C19 C20 1.506(4) . ?
C19 H19A 0.9900 . ?
C19 H19B 0.9900 . ?
C20 C21 1.376(5) . ?
C21 C22 1.400(5) . ?
C21 C25 1.502(5) . ?
C22 C23 1.388(5) . ?
C23 C24 1.377(5) . ?
C23 C27 1.505(5) . ?
C24 H24A 0.9500 . ?
C25 H25A 0.9800 . ?
C25 H25B 0.9800 . ?
C25 H25C 0.9800 . ?
C26 H26A 0.9800 . ?
C26 H26B 0.9800 . ?
C26 H26C 0.9800 . ?
C27 H27A 0.9800 . ?
C27 H27B 0.9800 . ?
C27 H27C 0.9800 . ?
Fe1' O1' 1.918(2) . ?
Fe1' O1' 1.998(2) 2_665 ?
Fe1' N3' 2.092(3) . ?
Fe1' N2' 2.110(3) . ?
Fe1' N4' 2.115(3) . ?
Fe1' N1' 2.152(3) . ?
O1' Fe1' 1.998(2) 2_665 ?
O1' H1' 0.88(6) . ?
O2' C4' 1.357(4) . ?
O2' C8' 1.437(5) . ?
O3' C13' 1.378(4) . ?
O3' C17' 1.428(5) . ?
O4' C22' 1.370(4) . ?
O4' C26' 1.421(5) . ?
N1' C19' 1.486(4) . ?
N1' C1' 1.491(4) . ?
N1' C10' 1.500(4) . ?
N2' C6' 1.344(4) . ?
N2' C2' 1.352(4) . ?
N3' C15' 1.349(4) . ?
N3' C11' 1.359(4) . ?
N4' C20' 1.336(4) . ?
N4' C24' 1.337(4) . ?
C1' C2' 1.514(5) . ?
C1' H1'A 0.9900 . ?
C1' H1'B 0.9900 . ?
C2' C3' 1.377(4) . ?
C3' C4' 1.408(5) . ?
C3' C7' 1.509(5) . ?
C4' C5' 1.393(5) . ?
C5' C6' 1.377(4) . ?
C5' C9' 1.508(5) . ?
C6' H6'A 0.9500 . ?
C7' H7'A 0.9800 . ?
C7' H7'B 0.9800 . ?
C7' H7'C 0.9800 . ?
C8' H8'A 0.9800 . ?
C8' H8'B 0.9800 . ?
C8' H8'C 0.9800 . ?
C9' H9'A 0.9800 . ?
C9' H9'B 0.9800 . ?
C9' H9'C 0.9800 . ?
C10' C11' 1.496(5) . ?
C10' H10C 0.9900 . ?
C10' H10D 0.9900 . ?
C11' C12' 1.393(5) . ?
C12' C13' 1.382(5) . ?
C12' C16' 1.506(5) . ?
C13' C14' 1.400(5) . ?
C14' C15' 1.371(5) . ?
C14' C18' 1.507(5) . ?
C15' H15B 0.9500 . ?
C16' H16D 0.9800 . ?
C16' H16E 0.9800 . ?
C16' H16F 0.9800 . ?
C17' H17D 0.9800 . ?
C17' H17E 0.9800 . ?
C17' H17F 0.9800 . ?
C18' H18D 0.9800 . ?
C18' H18E 0.9800 . ?
C18' H18F 0.9800 . ?
C19' C20' 1.509(4) . ?
C19' H19C 0.9900 . ?
C19' H19D 0.9900 . ?
C20' C21' 1.390(5) . ?
C21' C22' 1.390(5) . ?
C21' C25' 1.507(5) . ?
C22' C23' 1.387(5) . ?
C23' C24' 1.381(5) . ?
C23' C27' 1.513(5) . ?
C24' H24B 0.9500 . ?
C25' H25D 0.9800 . ?
C25' H25E 0.9800 . ?
C25' H25F 0.9800 . ?
C26' H26D 0.9800 . ?
C26' H26E 0.9800 . ?
C26' H26F 0.9800 . ?
C27' H27D 0.9800 . ?
C27' H27E 0.9800 . ?
C27' H27F 0.9800 . ?
N5 C28 1.133(8) . ?
C28 C29 1.450(9) . ?
C29 H31A 0.9800 . ?
C29 H31B 0.9800 . ?
C29 H31C 0.9800 . ?
N7 C32 1.115(6) . ?
C32 C33 1.452(8) . ?
C33 H33A 0.9800 . ?
C33 H33B 0.9800 . ?
C33 H33C 0.9800 . ?
N8 C34 1.133(6) . ?
C34 C35 1.434(7) . ?
C35 H35A 0.9800 . ?
C35 H35B 0.9800 . ?
C35 H35C 0.9800 . ?
N6 C30 1.208(4) . ?
C30 C31 1.502(4) . ?
C31 H31D 0.9800 . ?
C31 H31E 0.9800 . ?
C31 H31F 0.9800 . ?
N6' C30' 1.208(4) . ?
C30' C31' 1.502(4) . ?
C31' H31G 0.9800 . ?
C31' H31H 0.9800 . ?
C31' H31I 0.9800 . ?

loop_
_geom_hbond_atom_site_label_D
_geom_hbond_atom_site_label_H
_geom_hbond_atom_site_label_A
_geom_hbond_distance_DH
_geom_hbond_distance_HA
_geom_hbond_distance_DA
_geom_hbond_angle_DHA
_geom_hbond_site_symmetry_A
O1 H1 O17' 0.79(4) 1.91(5) 2.696(17) 175(4) 2_566
O1 H1 O17 0.79(4) 1.96(4) 2.746(5) 172(4) 2_566
O1' H1' O21 0.88(6) 1.77(6) 2.642(3) 174(6) .
O1' H1' O6' 0.88(6) 2.02(6) 2.81(3) 149(5) .
O21 H2O Cl1 0.85 2.72 3.484(3) 150.9 .
O21 H2O O6 0.85 1.93 2.754(4) 162.7 .
O21 H3O O9 0.85 2.34 3.066(11) 144.2 .
O21 H3O O12 0.85 2.23 3.017(8) 153.1 .

loop_
_geom_torsion_atom_site_label_1
_geom_torsion_atom_site_label_2
_geom_torsion_atom_site_label_3
_geom_torsion_atom_site_label_4
_geom_torsion
_geom_torsion_site_symmetry_1
_geom_torsion_site_symmetry_2
_geom_torsion_site_symmetry_3
_geom_torsion_site_symmetry_4
_geom_torsion_publ_flag
C19 N1 C1 C2 -163.8(3) . . . . ?
C10 N1 C1 C2 71.9(3) . . . . ?
Fe1 N1 C1 C2 -45.9(3) . . . . ?
C6 N2 C2 C3 0.6(5) . . . . ?
Fe1 N2 C2 C3 -179.4(3) . . . . ?
C6 N2 C2 C1 178.8(3) . . . . ?
Fe1 N2 C2 C1 -1.2(4) . . . . ?
N1 C1 C2 N2 32.0(4) . . . . ?
N1 C1 C2 C3 -149.7(3) . . . . ?
N2 C2 C3 C4 -0.6(6) . . . . ?
C1 C2 C3 C4 -178.8(4) . . . . ?
N2 C2 C3 C7 179.7(4) . . . . ?
C1 C2 C3 C7 1.5(6) . . . . ?
C8 O2 C4 C5 -99.7(8) . . . . ?
C8C O2 C4 C5 127.4(8) . . . . ?
C8 O2 C4 C3 80.2(8) . . . . ?
C8C O2 C4 C3 -52.7(9) . . . . ?
C2 C3 C4 O2 -179.8(4) . . . . ?
C7 C3 C4 O2 -0.2(7) . . . . ?
C2 C3 C4 C5 0.1(6) . . . . ?
C7 C3 C4 C5 179.8(5) . . . . ?
O2 C4 C5 C6 -179.6(4) . . . . ?
C3 C4 C5 C6 0.5(6) . . . . ?
O2 C4 C5 C9 -0.5(7) . . . . ?
C3 C4 C5 C9 179.6(4) . . . . ?
C2 N2 C6 C5 0.1(5) . . . . ?
Fe1 N2 C6 C5 -179.9(3) . . . . ?
C4 C5 C6 N2 -0.6(6) . . . . ?
C9 C5 C6 N2 -179.7(4) . . . . ?
C19 N1 C10 C11 108.3(3) . . . . ?
C1 N1 C10 C11 -128.2(3) . . . . ?
Fe1 N1 C10 C11 -11.9(3) . . . . ?
C15 N3 C11 C12 2.6(5) . . . . ?
Fe1 N3 C11 C12 178.4(3) . . . . ?
C15 N3 C11 C10 -177.4(3) . . . . ?
Fe1 N3 C11 C10 -1.5(4) . . . . ?
N1 C10 C11 N3 9.4(4) . . . . ?
N1 C10 C11 C12 -170.5(3) . . . . ?
N3 C11 C12 C13 -0.4(5) . . . . ?
C10 C11 C12 C13 179.5(3) . . . . ?
N3 C11 C12 C16 177.8(3) . . . . ?
C10 C11 C12 C16 -2.2(5) . . . . ?
C17 O3 C13 C14 84.1(5) . . . . ?
C17 O3 C13 C12 -99.3(4) . . . . ?
C11 C12 C13 O3 -179.2(3) . . . . ?
C16 C12 C13 O3 2.6(6) . . . . ?
C11 C12 C13 C14 -2.7(5) . . . . ?
C16 C12 C13 C14 179.1(4) . . . . ?
O3 C13 C14 C15 180.0(3) . . . . ?
C12 C13 C14 C15 3.5(6) . . . . ?
O3 C13 C14 C18 0.0(6) . . . . ?
C12 C13 C14 C18 -176.5(4) . . . . ?
C11 N3 C15 C14 -1.7(5) . . . . ?
Fe1 N3 C15 C14 -177.1(3) . . . . ?
C13 C14 C15 N3 -1.3(5) . . . . ?
C18 C14 C15 N3 178.7(3) . . . . ?
C1 N1 C19 C20 152.4(3) . . . . ?
C10 N1 C19 C20 -84.4(3) . . . . ?
Fe1 N1 C19 C20 35.9(3) . . . . ?
C24 N4 C20 C21 -2.6(5) . . . . ?
Fe1 N4 C20 C21 176.7(3) . . . . ?
C24 N4 C20 C19 179.1(3) . . . . ?
Fe1 N4 C20 C19 -1.6(4) . . . . ?
N1 C19 C20 N4 -23.4(4) . . . . ?
N1 C19 C20 C21 158.3(3) . . . . ?
N4 C20 C21 C22 4.3(5) . . . . ?
C19 C20 C21 C22 -177.6(3) . . . . ?
N4 C20 C21 C25 -174.5(3) . . . . ?
C19 C20 C21 C25 3.6(5) . . . . ?
C26 O4 C22 C23 58.1(5) . . . . ?
C26 O4 C22 C21 -126.2(4) . . . . ?
C20 C21 C22 O4 -179.1(3) . . . . ?
C25 C21 C22 O4 -0.3(5) . . . . ?
C20 C21 C22 C23 -3.3(5) . . . . ?
C25 C21 C22 C23 175.5(3) . . . . ?
O4 C22 C23 C24 176.2(3) . . . . ?
C21 C22 C23 C24 0.8(5) . . . . ?
O4 C22 C23 C27 -0.5(6) . . . . ?
C21 C22 C23 C27 -175.9(4) . . . . ?
C20 N4 C24 C23 -0.2(5) . . . . ?
Fe1 N4 C24 C23 -179.4(3) . . . . ?
C22 C23 C24 N4 1.1(5) . . . . ?
C27 C23 C24 N4 178.0(3) . . . . ?
C19' N1' C1' C2' 159.6(3) . . . . ?
C10' N1' C1' C2' -76.4(3) . . . . ?
Fe1' N1' C1' C2' 41.4(3) . . . . ?
C6' N2' C2' C3' -0.3(5) . . . . ?
Fe1' N2' C2' C3' 178.5(3) . . . . ?
C6' N2' C2' C1' -179.8(3) . . . . ?
Fe1' N2' C2' C1' -1.0(4) . . . . ?
N1' C1' C2' N2' -27.8(4) . . . . ?
N1' C1' C2' C3' 152.8(3) . . . . ?
N2' C2' C3' C4' 0.6(5) . . . . ?
C1' C2' C3' C4' 180.0(3) . . . . ?
N2' C2' C3' C7' -177.6(3) . . . . ?
C1' C2' C3' C7' 1.8(5) . . . . ?
C8' O2' C4' C5' 110.9(4) . . . . ?
C8' O2' C4' C3' -71.2(5) . . . . ?
C2' C3' C4' O2' -178.2(3) . . . . ?
C7' C3' C4' O2' 0.1(5) . . . . ?
C2' C3' C4' C5' -0.3(5) . . . . ?
C7' C3' C4' C5' 178.0(3) . . . . ?
O2' C4' C5' C6' 177.6(3) . . . . ?
C3' C4' C5' C6' -0.3(5) . . . . ?
O2' C4' C5' C9' -3.3(5) . . . . ?
C3' C4' C5' C9' 178.8(3) . . . . ?
C2' N2' C6' C5' -0.3(5) . . . . ?
Fe1' N2' C6' C5' -179.0(2) . . . . ?
C4' C5' C6' N2' 0.6(5) . . . . ?
C9' C5' C6' N2' -178.5(3) . . . . ?
C19' N1' C10' C11' -109.7(3) . . . . ?
C1' N1' C10' C11' 126.5(3) . . . . ?
Fe1' N1' C10' C11' 9.8(3) . . . . ?
C15' N3' C11' C12' -1.0(5) . . . . ?
Fe1' N3' C11' C12' -178.0(3) . . . . ?
C15' N3' C11' C10' -177.5(3) . . . . ?
Fe1' N3' C11' C10' 5.4(4) . . . . ?
N1' C10' C11' N3' -10.5(4) . . . . ?
N1' C10' C11' C12' 172.9(3) . . . . ?
N3' C11' C12' C13' 2.7(5) . . . . ?
C10' C11' C12' C13' 179.1(3) . . . . ?
N3' C11' C12' C16' -172.6(3) . . . . ?
C10' C11' C12' C16' 3.8(5) . . . . ?
C17' O3' C13' C12' -83.8(5) . . . . ?
C17' O3' C13' C14' 99.8(4) . . . . ?
C11' C12' C13' O3' -179.4(3) . . . . ?
C16' C12' C13' O3' -4.2(5) . . . . ?
C11' C12' C13' C14' -3.2(5) . . . . ?
C16' C12' C13' C14' 172.1(3) . . . . ?
O3' C13' C14' C15' 178.3(3) . . . . ?
C12' C13' C14' C15' 1.9(5) . . . . ?
O3' C13' C14' C18' -0.3(5) . . . . ?
C12' C13' C14' C18' -176.6(4) . . . . ?
C11' N3' C15' C14' -0.4(5) . . . . ?
Fe1' N3' C15' C14' 176.3(3) . . . . ?
C13' C14' C15' N3' -0.1(5) . . . . ?
C18' C14' C15' N3' 178.5(3) . . . . ?
C1' N1' C19' C20' -154.8(3) . . . . ?
C10' N1' C19' C20' 82.7(3) . . . . ?
Fe1' N1' C19' C20' -37.3(3) . . . . ?
C24' N4' C20' C21' 3.0(5) . . . . ?
Fe1' N4' C20' C21' -175.3(3) . . . . ?
C24' N4' C20' C19' -179.4(3) . . . . ?
Fe1' N4' C20' C19' 2.3(4) . . . . ?
N1' C19' C20' N4' 24.1(4) . . . . ?
N1' C19' C20' C21' -158.3(3) . . . . ?
N4' C20' C21' C22' -3.8(5) . . . . ?
C19' C20' C21' C22' 178.7(3) . . . . ?
N4' C20' C21' C25' 175.3(3) . . . . ?
C19' C20' C21' C25' -2.1(5) . . . . ?
C26' O4' C22' C23' -99.0(5) . . . . ?
C26' O4' C22' C21' 82.4(5) . . . . ?
C20' C21' C22' O4' -179.7(3) . . . . ?
C25' C21' C22' O4' 1.1(5) . . . . ?
C20' C21' C22' C23' 1.8(5) . . . . ?
C25' C21' C22' C23' -177.4(3) . . . . ?
O4' C22' C23' C24' -177.6(3) . . . . ?
C21' C22' C23' C24' 1.0(5) . . . . ?
O4' C22' C23' C27' 0.7(5) . . . . ?
C21' C22' C23' C27' 179.3(3) . . . . ?
C20' N4' C24' C23' 0.0(5) . . . . ?
Fe1' N4' C24' C23' 178.2(3) . . . . ?
C22' C23' C24' N4' -2.0(5) . . . . ?
C27' C23' C24' N4' 179.7(3) . . . . ?
